data_7105308
loop_
_publ_author_name
'Miyazaki, Satoshi'
'Koga, Yuji'
'Matsumoto, Taisuke'
'Matsubara, Kouki'

_publ_section_title
;
 A new aspect of nickel-catalyzed Grignard cross-coupling reactions:
 selective synthesis, structure, and catalytic behavior of a T-shape
 three-coordinate nickel(I) chloride bearing a bulky NHC ligand.
;
_journal_issue 11
_journal_name_full 'Chemical communications (Cambridge, England)'
_journal_page_first 1932
_journal_page_last 1934
_journal_paper_doi 10.1039/b924716e
_journal_volume 46
_journal_year 2010
_chemical_formula_sum 'C62 H88 Cl N4 Ni O2'
_chemical_formula_weight 1015.52
_chemical_name_systematic
;
?
;
_space_group_IT_number 14
_symmetry_cell_setting monoclinic
_symmetry_space_group_name_Hall '-P 2yn'
_symmetry_space_group_name_H-M 'P 1 21/n 1'
_atom_sites_solution_hydrogens geom
_atom_sites_solution_primary direct
_atom_sites_solution_secondary difmap
_audit_creation_method SHELXL-97
_cell_angle_alpha 90.00
_cell_angle_beta 91.719(2)
_cell_angle_gamma 90.00
_cell_formula_units_Z 4
_cell_length_a 12.197(3)
_cell_length_b 21.922(5)
_cell_length_c 21.563(5)
_cell_measurement_reflns_used 13366
_cell_measurement_temperature 123(2)
_cell_measurement_theta_max 27.5
_cell_measurement_theta_min 3.1
_cell_volume 5763(2)
_computing_cell_refinement CrystalClear
_computing_data_collection CrystalClear
_computing_data_reduction CrystalStructure
_computing_molecular_graphics 'ORTEP III (Farrujia, 1998)'
_computing_publication_material 'SHELXL-97/2 (Sheldrick,1997)'
_computing_structure_refinement 'SHELXL-97 (Sheldrick, 1997)'
_computing_structure_solution SIR2002
_diffrn_ambient_temperature 123(2)
_diffrn_detector_area_resol_mean 7.31
_diffrn_measured_fraction_theta_full 0.984
_diffrn_measured_fraction_theta_max 0.984
_diffrn_measurement_device_type 'Rigaku Saturn'
_diffrn_measurement_method \w
_diffrn_radiation_monochromator graphite
_diffrn_radiation_source 'fine-focus sealed tube'
_diffrn_radiation_type MoK\a
_diffrn_radiation_wavelength 0.71070
_diffrn_reflns_av_R_equivalents 0.0883
_diffrn_reflns_av_sigmaI/netI 0.0819
_diffrn_reflns_limit_h_max 15
_diffrn_reflns_limit_h_min -15
_diffrn_reflns_limit_k_max 28
_diffrn_reflns_limit_k_min -26
_diffrn_reflns_limit_l_max 23
_diffrn_reflns_limit_l_min -27
_diffrn_reflns_number 45886
_diffrn_reflns_theta_full 27.48
_diffrn_reflns_theta_max 27.48
_diffrn_reflns_theta_min 3.10
_exptl_absorpt_coefficient_mu 0.428
_exptl_absorpt_correction_T_max 0.996
_exptl_absorpt_correction_T_min 0.866
_exptl_absorpt_correction_type multi-scan
_exptl_absorpt_process_details 'Jacobson, R. (1998) Private communication'
_exptl_crystal_colour yellow
_exptl_crystal_density_diffrn 1.170
_exptl_crystal_density_method 'not measured'
_exptl_crystal_description prism
_exptl_crystal_F_000 2196
_exptl_crystal_size_max 0.15
_exptl_crystal_size_mid 0.05
_exptl_crystal_size_min 0.01
_refine_diff_density_max 0.566
_refine_diff_density_min -0.447
_refine_diff_density_rms 0.080
_refine_ls_extinction_method none
_refine_ls_goodness_of_fit_ref 1.116
_refine_ls_hydrogen_treatment mixed
_refine_ls_matrix_type full
_refine_ls_number_parameters 632
_refine_ls_number_reflns 13005
_refine_ls_number_restraints 0
_refine_ls_restrained_S_all 1.116
_refine_ls_R_factor_all 0.0989
_refine_ls_R_factor_gt 0.0754
_refine_ls_shift/su_max 0.001
_refine_ls_shift/su_mean 0.000
_refine_ls_structure_factor_coef Fsqd
_refine_ls_weighting_details 'calc w=1/[\s^2^(Fo^2^)+(0.0614P)^2^+7.5681P] where P=(Fo^2^+2Fc^2^)/3'
_refine_ls_weighting_scheme calc
_refine_ls_wR_factor_gt 0.1698
_refine_ls_wR_factor_ref 0.1840
_reflns_number_gt 10089
_reflns_number_total 13005
_reflns_threshold_expression >2sigma(I)
_cod_data_source_file b924716e.txt
_cod_data_source_block 2(THF)
_cod_database_code 7105308

loop_
_symmetry_equiv_pos_as_xyz
'x, y, z'
'-x+1/2, y+1/2, -z+1/2'
'-x, -y, -z'
'x-1/2, -y-1/2, z-1/2'

loop_
_atom_site_label
_atom_site_type_symbol
_atom_site_fract_x
_atom_site_fract_y
_atom_site_fract_z
_atom_site_U_iso_or_equiv
_atom_site_adp_type
_atom_site_occupancy
_atom_site_symmetry_multiplicity
_atom_site_calc_flag
_atom_site_refinement_flags
_atom_site_disorder_assembly
_atom_site_disorder_group
Ni1 Ni 0.34149(3) 0.210664(17) 0.674215(17) 0.01561(11) Uani 1 1 d . . .
Cl1 Cl 0.25893(7) 0.13214(4) 0.72654(4) 0.0318(2) Uani 1 1 d . . .
O1 O -0.0850(3) 0.41472(14) 0.62049(16) 0.0624(10) Uani 1 1 d . . .
O2 O -0.3803(4) 0.6319(2) 0.6596(2) 0.0950(14) Uani 1 1 d . . .
N1 N 0.14600(19) 0.20816(11) 0.58548(11) 0.0157(5) Uani 1 1 d . . .
N2 N 0.1501(2) 0.28958(11) 0.64008(11) 0.0163(5) Uani 1 1 d . . .
N3 N 0.5273(2) 0.20389(11) 0.76943(11) 0.0176(5) Uani 1 1 d . . .
N4 N 0.5723(2) 0.16721(12) 0.68213(11) 0.0190(5) Uani 1 1 d . . .
C1 C 0.2101(2) 0.23812(13) 0.62901(13) 0.0154(6) Uani 1 1 d . . .
C2 C 0.0504(2) 0.24032(13) 0.57095(14) 0.0191(6) Uani 1 1 d . . .
H2 H -0.0060 0.2283 0.5421 0.023 Uiso 1 1 calc R . .
C3 C 0.0524(2) 0.29128(14) 0.60511(15) 0.0203(6) Uani 1 1 d . . .
H3 H -0.0018 0.3223 0.6054 0.024 Uiso 1 1 calc R . .
C4 C 0.1713(2) 0.15367(13) 0.55077(14) 0.0187(6) Uani 1 1 d . . .
C5 C 0.1153(3) 0.09963(14) 0.56371(14) 0.0209(6) Uani 1 1 d . . .
C6 C 0.1319(3) 0.04986(15) 0.52428(16) 0.0271(7) Uani 1 1 d . . .
H6 H 0.0948 0.0125 0.5315 0.032 Uiso 1 1 calc R . .
C7 C 0.2012(3) 0.05429(16) 0.47511(17) 0.0315(8) Uani 1 1 d . . .
H7 H 0.2115 0.0200 0.4490 0.038 Uiso 1 1 calc R . .
C8 C 0.2558(3) 0.10817(16) 0.46332(15) 0.0287(7) Uani 1 1 d . . .
H8 H 0.3039 0.1103 0.4296 0.034 Uiso 1 1 calc R . .
C9 C 0.2410(2) 0.15962(14) 0.50064(14) 0.0209(6) Uani 1 1 d . . .
C10 C 0.0370(3) 0.09384(15) 0.61668(15) 0.0247(7) Uani 1 1 d . . .
H10 H 0.0540 0.1273 0.6470 0.030 Uiso 1 1 calc R . .
C11 C -0.0823(3) 0.10146(17) 0.59364(18) 0.0329(8) Uani 1 1 d . . .
H11A H -0.1026 0.1447 0.5952 0.040 Uiso 1 1 calc R . .
H11B H -0.1305 0.0778 0.6202 0.040 Uiso 1 1 calc R . .
H11C H -0.0900 0.0867 0.5508 0.040 Uiso 1 1 calc R . .
C12 C 0.0506(3) 0.03277(17) 0.65079(19) 0.0400(9) Uani 1 1 d . . .
H12A H 0.0014 0.0024 0.6316 0.048 Uiso 1 1 calc R . .
H12B H 0.0325 0.0380 0.6944 0.048 Uiso 1 1 calc R . .
H12C H 0.1267 0.0188 0.6482 0.048 Uiso 1 1 calc R . .
C13 C 0.2943(3) 0.21988(15) 0.48450(15) 0.0233(7) Uani 1 1 d . . .
H13 H 0.3126 0.2417 0.5242 0.028 Uiso 1 1 calc R . .
C14 C 0.2149(3) 0.26005(18) 0.44650(19) 0.0389(9) Uani 1 1 d . . .
H14A H 0.2232 0.2517 0.4022 0.047 Uiso 1 1 calc R . .
H14B H 0.2313 0.3031 0.4549 0.047 Uiso 1 1 calc R . .
H14C H 0.1395 0.2511 0.4580 0.047 Uiso 1 1 calc R . .
C15 C 0.4004(3) 0.21220(19) 0.4493(2) 0.0431(10) Uani 1 1 d . . .
H15A H 0.4407 0.1767 0.4656 0.052 Uiso 1 1 calc R . .
H15B H 0.4457 0.2488 0.4547 0.052 Uiso 1 1 calc R . .
H15C H 0.3827 0.2061 0.4051 0.052 Uiso 1 1 calc R . .
C16 C 0.1818(2) 0.34111(13) 0.67773(14) 0.0183(6) Uani 1 1 d . . .
C17 C 0.2260(3) 0.39173(14) 0.64751(15) 0.0233(7) Uani 1 1 d . . .
C18 C 0.2445(3) 0.44428(15) 0.68265(17) 0.0277(7) Uani 1 1 d . . .
H18 H 0.2736 0.4794 0.6634 0.033 Uiso 1 1 calc R . .
C19 C 0.2215(3) 0.44629(16) 0.74429(17) 0.0323(8) Uani 1 1 d . . .
H19 H 0.2344 0.4828 0.7672 0.039 Uiso 1 1 calc R . .
C20 C 0.1795(3) 0.39541(16) 0.77376(16) 0.0279(7) Uani 1 1 d . . .
H20 H 0.1654 0.3973 0.8168 0.033 Uiso 1 1 calc R . .
C21 C 0.1576(2) 0.34142(14) 0.74091(14) 0.0207(6) Uani 1 1 d . . .
C22 C 0.2530(3) 0.39032(16) 0.57924(16) 0.0304(8) Uani 1 1 d . . .
H22 H 0.2289 0.3498 0.5624 0.036 Uiso 1 1 calc R . .
C23 C 0.1926(5) 0.4385(2) 0.5426(2) 0.0678(16) Uani 1 1 d . . .
H23A H 0.1222 0.4221 0.5272 0.081 Uiso 1 1 calc R . .
H23B H 0.2365 0.4510 0.5075 0.081 Uiso 1 1 calc R . .
H23C H 0.1797 0.4738 0.5693 0.081 Uiso 1 1 calc R . .
C24 C 0.3757(4) 0.3948(4) 0.5719(3) 0.108(3) Uani 1 1 d . . .
H24A H 0.3969 0.4377 0.5682 0.130 Uiso 1 1 calc R . .
H24B H 0.3963 0.3727 0.5344 0.130 Uiso 1 1 calc R . .
H24C H 0.4135 0.3767 0.6082 0.130 Uiso 1 1 calc R . .
C25 C 0.1034(3) 0.28724(16) 0.77075(15) 0.0257(7) Uani 1 1 d . . .
H25 H 0.1233 0.2499 0.7470 0.031 Uiso 1 1 calc R . .
C26 C 0.1405(3) 0.2780(2) 0.83830(18) 0.0422(10) Uani 1 1 d . . .
H26A H 0.2048 0.2511 0.8402 0.051 Uiso 1 1 calc R . .
H26B H 0.0809 0.2594 0.8612 0.051 Uiso 1 1 calc R . .
H26C H 0.1597 0.3175 0.8569 0.051 Uiso 1 1 calc R . .
C27 C -0.0226(3) 0.2944(2) 0.76675(19) 0.0411(10) Uani 1 1 d . . .
H27A H -0.0473 0.3160 0.8036 0.049 Uiso 1 1 calc R . .
H27B H -0.0568 0.2539 0.7647 0.049 Uiso 1 1 calc R . .
H27C H -0.0435 0.3177 0.7295 0.049 Uiso 1 1 calc R . .
C28 C 0.4885(2) 0.19741(13) 0.70944(13) 0.0166(6) Uani 1 1 d . . .
C29 C 0.6305(3) 0.17804(15) 0.77834(15) 0.0247(7) Uani 1 1 d . . .
H29 H 0.6731 0.1770 0.8159 0.030 Uiso 1 1 calc R . .
C30 C 0.6581(3) 0.15495(16) 0.72378(15) 0.0259(7) Uani 1 1 d . . .
H30 H 0.7242 0.1341 0.7151 0.031 Uiso 1 1 calc R . .
C31 C 0.4815(2) 0.24083(14) 0.81753(14) 0.0191(6) Uani 1 1 d . . .
C32 C 0.5019(3) 0.30409(14) 0.81593(15) 0.0229(7) Uani 1 1 d . . .
C33 C 0.4665(3) 0.33906(16) 0.86548(16) 0.0288(7) Uani 1 1 d . . .
H33 H 0.4781 0.3819 0.8653 0.035 Uiso 1 1 calc R . .
C34 C 0.4150(3) 0.31261(16) 0.91480(15) 0.0266(7) Uani 1 1 d . . .
H34 H 0.3909 0.3373 0.9480 0.032 Uiso 1 1 calc R . .
C35 C 0.3983(3) 0.24984(15) 0.91599(14) 0.0235(7) Uani 1 1 d . . .
H35 H 0.3640 0.2320 0.9505 0.028 Uiso 1 1 calc R . .
C36 C 0.4311(2) 0.21261(14) 0.86745(14) 0.0199(6) Uani 1 1 d . . .
C37 C 0.5655(3) 0.33359(16) 0.76468(16) 0.0294(7) Uani 1 1 d . . .
H37 H 0.5824 0.3014 0.7335 0.035 Uiso 1 1 calc R . .
C38 C 0.6734(4) 0.3600(4) 0.7892(3) 0.094(2) Uani 1 1 d . . .
H38A H 0.6625 0.4026 0.8014 0.113 Uiso 1 1 calc R . .
H38B H 0.7278 0.3581 0.7567 0.113 Uiso 1 1 calc R . .
H38C H 0.6997 0.3364 0.8252 0.113 Uiso 1 1 calc R . .
C39 C 0.5004(4) 0.3828(3) 0.7320(3) 0.0744(18) Uani 1 1 d . . .
H39A H 0.4579 0.3650 0.6973 0.089 Uiso 1 1 calc R . .
H39B H 0.5505 0.4137 0.7164 0.089 Uiso 1 1 calc R . .
H39C H 0.4505 0.4017 0.7611 0.089 Uiso 1 1 calc R . .
C40 C 0.4163(3) 0.14374(15) 0.87144(15) 0.0247(7) Uani 1 1 d . . .
H40 H 0.4303 0.1260 0.8297 0.030 Uiso 1 1 calc R . .
C41 C 0.4996(3) 0.11628(17) 0.91791(19) 0.0375(9) Uani 1 1 d . . .
H41A H 0.5730 0.1318 0.9094 0.045 Uiso 1 1 calc R . .
H41B H 0.4991 0.0717 0.9140 0.045 Uiso 1 1 calc R . .
H41C H 0.4801 0.1277 0.9601 0.045 Uiso 1 1 calc R . .
C42 C 0.3000(3) 0.12654(17) 0.88878(17) 0.0350(8) Uani 1 1 d . . .
H42A H 0.2960 0.1239 0.9340 0.042 Uiso 1 1 calc R . .
H42B H 0.2807 0.0870 0.8703 0.042 Uiso 1 1 calc R . .
H42C H 0.2486 0.1577 0.8732 0.042 Uiso 1 1 calc R . .
C43 C 0.5830(2) 0.15134(15) 0.61743(14) 0.0199(6) Uani 1 1 d . . .
C44 C 0.5601(3) 0.09154(15) 0.59892(14) 0.0214(6) Uani 1 1 d . . .
C45 C 0.5902(3) 0.07492(16) 0.53940(15) 0.0269(7) Uani 1 1 d . . .
H45 H 0.5756 0.0346 0.5253 0.032 Uiso 1 1 calc R . .
C46 C 0.6406(3) 0.11555(16) 0.50034(15) 0.0279(7) Uani 1 1 d . . .
H46 H 0.6632 0.1025 0.4607 0.033 Uiso 1 1 calc R . .
C47 C 0.6581(3) 0.17487(16) 0.51905(15) 0.0260(7) Uani 1 1 d . . .
H47 H 0.6904 0.2029 0.4914 0.031 Uiso 1 1 calc R . .
C48 C 0.6293(2) 0.19468(16) 0.57801(15) 0.0241(7) Uani 1 1 d . . .
C49 C 0.5019(3) 0.04629(15) 0.63951(15) 0.0249(7) Uani 1 1 d . . .
H49 H 0.4924 0.0655 0.6811 0.030 Uiso 1 1 calc R . .
C50 C 0.5684(4) -0.01222(19) 0.6488(2) 0.0465(11) Uani 1 1 d . . .
H50A H 0.5479 -0.0415 0.6162 0.056 Uiso 1 1 calc R . .
H50B H 0.5530 -0.0298 0.6894 0.056 Uiso 1 1 calc R . .
H50C H 0.6467 -0.0029 0.6469 0.056 Uiso 1 1 calc R . .
C51 C 0.3886(3) 0.03227(17) 0.61166(17) 0.0336(8) Uani 1 1 d . . .
H51A H 0.3510 0.0705 0.6008 0.040 Uiso 1 1 calc R . .
H51B H 0.3458 0.0099 0.6420 0.040 Uiso 1 1 calc R . .
H51C H 0.3959 0.0074 0.5742 0.040 Uiso 1 1 calc R . .
C52 C 0.6487(3) 0.26035(16) 0.59838(17) 0.0309(8) Uani 1 1 d . . .
H52 H 0.6004 0.2693 0.6339 0.037 Uiso 1 1 calc R . .
C53 C 0.7665(4) 0.2698(2) 0.6197(3) 0.0727(18) Uani 1 1 d . . .
H53A H 0.7740 0.2612 0.6643 0.087 Uiso 1 1 calc R . .
H53B H 0.7880 0.3121 0.6119 0.087 Uiso 1 1 calc R . .
H53C H 0.8139 0.2421 0.5970 0.087 Uiso 1 1 calc R . .
C54 C 0.6220(4) 0.30602(19) 0.5465(2) 0.0514(12) Uani 1 1 d . . .
H54A H 0.6879 0.3135 0.5227 0.062 Uiso 1 1 calc R . .
H54B H 0.5972 0.3444 0.5646 0.062 Uiso 1 1 calc R . .
H54C H 0.5639 0.2894 0.5190 0.062 Uiso 1 1 calc R . .
C55 C -0.1562(4) 0.4455(2) 0.5791(2) 0.0469(10) Uani 1 1 d . . .
H55A H -0.1949 0.4164 0.5510 0.056 Uiso 1 1 calc R . .
H55B H -0.1156 0.4752 0.5539 0.056 Uiso 1 1 calc R . .
C56 C -0.2353(5) 0.4774(3) 0.6198(3) 0.0751(17) Uani 1 1 d . . .
H56A H -0.2975 0.4505 0.6298 0.090 Uiso 1 1 calc R . .
H56B H -0.2642 0.5150 0.5997 0.090 Uiso 1 1 calc R . .
C57 C -0.1667(5) 0.4924(2) 0.6772(3) 0.0642(15) Uani 1 1 d . . .
H57A H -0.1447 0.5359 0.6774 0.077 Uiso 1 1 calc R . .
H57B H -0.2076 0.4838 0.7152 0.077 Uiso 1 1 calc R . .
C58 C -0.0686(5) 0.4516(2) 0.6732(3) 0.0695(16) Uani 1 1 d . . .
H58A H -0.0011 0.4763 0.6694 0.083 Uiso 1 1 calc R . .
H58B H -0.0609 0.4260 0.7109 0.083 Uiso 1 1 calc R . .
C59 C -0.4328(6) 0.6209(3) 0.6034(3) 0.082(2) Uani 1 1 d . . .
H59A H -0.3783 0.6104 0.5720 0.098 Uiso 1 1 calc R . .
H59B H -0.4726 0.6580 0.5893 0.098 Uiso 1 1 calc R . .
C60 C -0.5089(4) 0.5713(3) 0.6100(3) 0.0647(14) Uani 1 1 d . . .
H60A H -0.4807 0.5340 0.5901 0.078 Uiso 1 1 calc R . .
H60B H -0.5808 0.5817 0.5904 0.078 Uiso 1 1 calc R . .
C61 C -0.5198(4) 0.5616(2) 0.6784(2) 0.0573(13) Uani 1 1 d . . .
H61A H -0.5964 0.5680 0.6909 0.069 Uiso 1 1 calc R . .
H61B H -0.4964 0.5199 0.6906 0.069 Uiso 1 1 calc R . .
C62 C -0.4464(6) 0.6077(4) 0.7064(3) 0.108(3) Uani 1 1 d . . .
H62A H -0.4900 0.6406 0.7251 0.130 Uiso 1 1 calc R . .
H62B H -0.3996 0.5889 0.7394 0.130 Uiso 1 1 calc R . .

loop_
_atom_site_aniso_label
_atom_site_aniso_U_11
_atom_site_aniso_U_22
_atom_site_aniso_U_33
_atom_site_aniso_U_23
_atom_site_aniso_U_13
_atom_site_aniso_U_12
Ni1 0.01504(19) 0.0173(2) 0.01442(19) -0.00135(15) -0.00142(13) 0.00182(14)
Cl1 0.0295(4) 0.0366(5) 0.0290(4) 0.0110(4) -0.0059(3) -0.0102(4)
O1 0.082(2) 0.0416(17) 0.062(2) -0.0132(16) -0.0176(18) 0.0328(17)
O2 0.081(3) 0.105(3) 0.100(3) -0.001(3) 0.017(3) -0.048(3)
N1 0.0163(11) 0.0159(12) 0.0148(12) -0.0011(10) -0.0029(9) 0.0019(9)
N2 0.0158(11) 0.0161(12) 0.0169(12) -0.0015(10) -0.0028(9) 0.0010(9)
N3 0.0168(12) 0.0194(13) 0.0163(12) -0.0039(10) -0.0024(9) 0.0040(10)
N4 0.0171(12) 0.0242(14) 0.0156(12) -0.0045(10) -0.0019(9) 0.0034(10)
C1 0.0192(14) 0.0128(14) 0.0141(13) 0.0000(11) 0.0020(11) -0.0013(11)
C2 0.0194(14) 0.0164(15) 0.0210(15) -0.0022(12) -0.0058(12) 0.0016(12)
C3 0.0183(14) 0.0180(15) 0.0241(16) 0.0006(13) -0.0057(12) 0.0030(12)
C4 0.0220(15) 0.0159(14) 0.0177(14) -0.0037(12) -0.0059(11) 0.0003(12)
C5 0.0233(15) 0.0172(15) 0.0218(15) -0.0006(12) -0.0061(12) 0.0003(12)
C6 0.0279(17) 0.0216(17) 0.0312(18) -0.0083(14) -0.0058(14) -0.0007(13)
C7 0.038(2) 0.0243(18) 0.0320(19) -0.0140(15) -0.0006(15) 0.0031(15)
C8 0.0302(17) 0.0336(19) 0.0223(17) -0.0083(14) 0.0022(13) 0.0050(15)
C9 0.0194(14) 0.0243(16) 0.0188(15) -0.0033(13) -0.0032(11) 0.0034(12)
C10 0.0276(17) 0.0193(16) 0.0271(17) -0.0021(13) 0.0006(13) -0.0048(13)
C11 0.0286(18) 0.0273(18) 0.043(2) 0.0006(16) 0.0020(15) -0.0031(14)
C12 0.046(2) 0.032(2) 0.042(2) 0.0108(17) -0.0024(18) -0.0011(17)
C13 0.0223(15) 0.0275(17) 0.0200(15) 0.0001(13) 0.0007(12) 0.0013(13)
C14 0.0321(19) 0.040(2) 0.045(2) 0.0162(18) 0.0001(17) -0.0027(17)
C15 0.0270(19) 0.047(2) 0.056(3) 0.001(2) 0.0083(18) -0.0005(17)
C16 0.0180(14) 0.0155(14) 0.0213(15) -0.0071(12) -0.0035(11) 0.0013(11)
C17 0.0222(15) 0.0199(16) 0.0275(17) -0.0014(13) -0.0013(13) -0.0002(12)
C18 0.0270(17) 0.0204(16) 0.0356(19) -0.0011(14) -0.0020(14) -0.0029(13)
C19 0.0341(19) 0.0245(18) 0.038(2) -0.0166(16) -0.0059(15) -0.0018(14)
C20 0.0308(17) 0.0299(18) 0.0226(16) -0.0111(14) -0.0027(13) 0.0030(14)
C21 0.0175(14) 0.0230(16) 0.0216(15) -0.0076(13) -0.0008(11) 0.0023(12)
C22 0.040(2) 0.0248(18) 0.0267(18) 0.0018(14) 0.0032(15) -0.0046(15)
C23 0.119(5) 0.051(3) 0.032(2) 0.001(2) -0.017(3) 0.018(3)
C24 0.049(3) 0.231(9) 0.046(3) 0.013(4) 0.022(3) -0.012(4)
C25 0.0278(17) 0.0300(18) 0.0196(16) 0.0001(14) 0.0024(13) 0.0037(14)
C26 0.036(2) 0.057(3) 0.033(2) 0.0133(19) -0.0029(16) 0.0037(18)
C27 0.031(2) 0.055(3) 0.037(2) 0.0101(19) -0.0031(16) -0.0113(18)
C28 0.0170(14) 0.0161(14) 0.0169(14) -0.0008(11) 0.0020(11) 0.0005(11)
C29 0.0224(16) 0.0274(17) 0.0238(16) -0.0042(13) -0.0072(12) 0.0072(13)
C30 0.0213(15) 0.0302(18) 0.0260(17) -0.0054(14) -0.0044(13) 0.0089(13)
C31 0.0177(14) 0.0222(16) 0.0173(14) -0.0028(12) -0.0027(11) 0.0021(12)
C32 0.0275(16) 0.0201(16) 0.0210(15) -0.0022(13) 0.0000(13) 0.0021(13)
C33 0.0334(18) 0.0237(17) 0.0293(18) -0.0051(14) 0.0000(14) 0.0038(14)
C34 0.0302(17) 0.0277(17) 0.0216(16) -0.0087(14) -0.0015(13) 0.0044(14)
C35 0.0233(16) 0.0310(18) 0.0160(15) -0.0036(13) -0.0013(12) 0.0019(13)
C36 0.0179(14) 0.0231(16) 0.0185(15) -0.0024(12) -0.0043(11) 0.0019(12)
C37 0.039(2) 0.0239(17) 0.0259(17) -0.0020(14) 0.0050(15) -0.0004(15)
C38 0.048(3) 0.170(7) 0.064(4) 0.051(4) -0.010(3) -0.042(4)
C39 0.057(3) 0.100(4) 0.067(3) 0.056(3) 0.018(3) 0.028(3)
C40 0.0326(18) 0.0219(16) 0.0196(16) -0.0021(13) -0.0005(13) -0.0005(13)
C41 0.043(2) 0.0273(19) 0.041(2) 0.0047(17) -0.0092(17) 0.0044(16)
C42 0.044(2) 0.0296(19) 0.0316(19) -0.0005(16) 0.0043(16) -0.0107(16)
C43 0.0144(13) 0.0292(17) 0.0163(14) -0.0039(13) 0.0026(11) 0.0061(12)
C44 0.0222(15) 0.0234(16) 0.0187(15) -0.0019(13) 0.0006(12) 0.0060(12)
C45 0.0320(18) 0.0277(18) 0.0212(16) -0.0052(14) 0.0051(13) 0.0016(14)
C46 0.0286(17) 0.037(2) 0.0183(16) -0.0033(14) 0.0066(13) 0.0060(15)
C47 0.0247(16) 0.0311(18) 0.0224(16) -0.0005(14) 0.0053(13) -0.0005(14)
C48 0.0160(14) 0.0327(18) 0.0236(16) -0.0020(14) 0.0015(12) 0.0020(13)
C49 0.0355(18) 0.0216(16) 0.0177(15) -0.0019(13) 0.0050(13) 0.0024(14)
C50 0.050(2) 0.040(2) 0.051(3) 0.020(2) 0.012(2) 0.0159(19)
C51 0.039(2) 0.034(2) 0.0281(18) 0.0004(16) 0.0034(15) -0.0051(16)
C52 0.0296(18) 0.0296(19) 0.0340(19) -0.0031(15) 0.0089(15) -0.0079(15)
C53 0.050(3) 0.036(2) 0.129(5) 0.000(3) -0.039(3) -0.012(2)
C54 0.076(3) 0.029(2) 0.050(3) 0.0004(19) 0.004(2) 0.000(2)
C55 0.045(2) 0.048(3) 0.048(3) 0.003(2) -0.003(2) 0.005(2)
C56 0.059(3) 0.103(5) 0.064(3) 0.027(3) 0.011(3) 0.033(3)
C57 0.086(4) 0.041(3) 0.067(3) -0.001(2) 0.024(3) 0.010(3)
C58 0.086(4) 0.060(3) 0.061(3) -0.011(3) -0.026(3) 0.030(3)
C59 0.122(5) 0.073(4) 0.050(3) 0.008(3) 0.010(3) -0.050(4)
C60 0.044(3) 0.083(4) 0.067(3) -0.023(3) 0.002(2) 0.002(3)
C61 0.051(3) 0.044(3) 0.078(4) 0.002(2) 0.011(2) -0.013(2)
C62 0.135(6) 0.129(6) 0.060(4) 0.011(4) -0.002(4) -0.100(5)

loop_
_atom_type_symbol
_atom_type_description
_atom_type_scat_dispersion_real
_atom_type_scat_dispersion_imag
_atom_type_scat_source
C C 0.0033 0.0016 'International Tables Vol C Tables 4.2.6.8 and 6.1.1.4'
H H 0.0000 0.0000 'International Tables Vol C Tables 4.2.6.8 and 6.1.1.4'
N N 0.0061 0.0033 'International Tables Vol C Tables 4.2.6.8 and 6.1.1.4'
O O 0.0106 0.0060 'International Tables Vol C Tables 4.2.6.8 and 6.1.1.4'
Ni Ni 0.3393 1.1124 'International Tables Vol C Tables 4.2.6.8 and 6.1.1.4'
Cl Cl 0.1484 0.1585 'International Tables Vol C Tables 4.2.6.8 and 6.1.1.4'

loop_
_geom_angle_atom_site_label_1
_geom_angle_atom_site_label_2
_geom_angle_atom_site_label_3
_geom_angle
_geom_angle_site_symmetry_1
_geom_angle_site_symmetry_3
_geom_angle_publ_flag
C1 Ni1 C28 167.42(12) . . ?
C1 Ni1 Cl1 96.35(9) . . ?
C28 Ni1 Cl1 96.22(9) . . ?
C55 O1 C58 108.0(3) . . ?
C59 O2 C62 107.5(4) . . ?
C1 N1 C2 111.6(2) . . ?
C1 N1 C4 128.6(2) . . ?
C2 N1 C4 119.5(2) . . ?
C1 N2 C3 112.4(2) . . ?
C1 N2 C16 127.5(2) . . ?
C3 N2 C16 119.8(2) . . ?
C28 N3 C29 111.9(2) . . ?
C28 N3 C31 127.4(2) . . ?
C29 N3 C31 119.9(2) . . ?
C28 N4 C30 112.0(3) . . ?
C28 N4 C43 128.5(2) . . ?
C30 N4 C43 119.3(2) . . ?
N2 C1 N1 102.6(2) . . ?
N2 C1 Ni1 127.1(2) . . ?
N1 C1 Ni1 129.7(2) . . ?
C3 C2 N1 107.3(3) . . ?
C2 C3 N2 106.1(3) . . ?
C5 C4 C9 122.9(3) . . ?
C5 C4 N1 118.9(3) . . ?
C9 C4 N1 117.8(3) . . ?
C4 C5 C6 117.3(3) . . ?
C4 C5 C10 122.9(3) . . ?
C6 C5 C10 119.8(3) . . ?
C7 C6 C5 120.9(3) . . ?
C6 C7 C8 120.7(3) . . ?
C7 C8 C9 120.7(3) . . ?
C8 C9 C4 117.4(3) . . ?
C8 C9 C13 120.4(3) . . ?
C4 C9 C13 122.1(3) . . ?
C5 C10 C11 111.1(3) . . ?
C5 C10 C12 111.9(3) . . ?
C11 C10 C12 109.8(3) . . ?
C9 C13 C14 110.9(3) . . ?
C9 C13 C15 113.1(3) . . ?
C14 C13 C15 109.2(3) . . ?
C17 C16 C21 122.8(3) . . ?
C17 C16 N2 117.4(3) . . ?
C21 C16 N2 119.4(3) . . ?
C18 C17 C16 117.4(3) . . ?
C18 C17 C22 120.5(3) . . ?
C16 C17 C22 122.1(3) . . ?
C19 C18 C17 121.4(3) . . ?
C18 C19 C20 120.5(3) . . ?
C19 C20 C21 121.0(3) . . ?
C20 C21 C16 116.9(3) . . ?
C20 C21 C25 121.8(3) . . ?
C16 C21 C25 121.1(3) . . ?
C23 C22 C24 111.8(5) . . ?
C23 C22 C17 112.2(3) . . ?
C24 C22 C17 110.2(3) . . ?
C21 C25 C26 112.9(3) . . ?
C21 C25 C27 110.1(3) . . ?
C26 C25 C27 109.5(3) . . ?
N4 C28 N3 102.5(2) . . ?
N4 C28 Ni1 126.6(2) . . ?
N3 C28 Ni1 129.7(2) . . ?
C30 C29 N3 106.5(3) . . ?
C29 C30 N4 107.0(3) . . ?
C36 C31 C32 122.4(3) . . ?
C36 C31 N3 119.6(3) . . ?
C32 C31 N3 117.6(3) . . ?
C33 C32 C31 117.6(3) . . ?
C33 C32 C37 120.1(3) . . ?
C31 C32 C37 122.2(3) . . ?
C34 C33 C32 121.2(3) . . ?
C33 C34 C35 120.0(3) . . ?
C34 C35 C36 121.3(3) . . ?
C35 C36 C31 117.4(3) . . ?
C35 C36 C40 120.0(3) . . ?
C31 C36 C40 122.5(3) . . ?
C39 C37 C32 112.0(3) . . ?
C39 C37 C38 109.3(4) . . ?
C32 C37 C38 111.5(3) . . ?
C36 C40 C42 111.8(3) . . ?
C36 C40 C41 110.5(3) . . ?
C42 C40 C41 110.3(3) . . ?
C44 C43 C48 122.9(3) . . ?
C44 C43 N4 118.6(3) . . ?
C48 C43 N4 118.1(3) . . ?
C45 C44 C43 116.9(3) . . ?
C45 C44 C49 120.1(3) . . ?
C43 C44 C49 122.9(3) . . ?
C46 C45 C44 121.8(3) . . ?
C47 C46 C45 119.9(3) . . ?
C46 C47 C48 121.3(3) . . ?
C47 C48 C43 117.2(3) . . ?
C47 C48 C52 121.0(3) . . ?
C43 C48 C52 121.8(3) . . ?
C44 C49 C51 109.9(3) . . ?
C44 C49 C50 111.7(3) . . ?
C51 C49 C50 110.8(3) . . ?
C53 C52 C48 110.9(3) . . ?
C53 C52 C54 108.3(4) . . ?
C48 C52 C54 112.4(3) . . ?
O1 C55 C56 104.6(4) . . ?
C55 C56 C57 103.3(4) . . ?
C58 C57 C56 104.3(4) . . ?
O1 C58 C57 107.2(4) . . ?
O2 C59 C60 109.3(5) . . ?
C59 C60 C61 106.3(4) . . ?
C62 C61 C60 103.5(4) . . ?
O2 C62 C61 108.8(5) . . ?

loop_
_geom_bond_atom_site_label_1
_geom_bond_atom_site_label_2
_geom_bond_distance
_geom_bond_site_symmetry_2
_geom_bond_publ_flag
Ni1 C1 1.947(3) . ?
Ni1 C28 1.948(3) . ?
Ni1 Cl1 2.3062(10) . ?
O1 C55 1.399(5) . ?
O1 C58 1.404(6) . ?
O2 C59 1.375(7) . ?
O2 C62 1.413(7) . ?
N1 C1 1.371(4) . ?
N1 C2 1.391(4) . ?
N1 C4 1.448(4) . ?
N2 C1 1.369(4) . ?
N2 C3 1.391(4) . ?
N2 C16 1.437(4) . ?
N3 C28 1.371(4) . ?
N3 C29 1.389(4) . ?
N3 C31 1.441(4) . ?
N4 C28 1.365(4) . ?
N4 C30 1.386(4) . ?
N4 C43 1.447(4) . ?
C2 C3 1.338(4) . ?
C4 C5 1.399(4) . ?
C4 C9 1.401(4) . ?
C5 C6 1.401(4) . ?
C5 C10 1.516(4) . ?
C6 C7 1.379(5) . ?
C7 C8 1.384(5) . ?
C8 C9 1.400(4) . ?
C9 C13 1.517(5) . ?
C10 C11 1.533(5) . ?
C10 C12 1.534(5) . ?
C13 C14 1.528(5) . ?
C13 C15 1.529(5) . ?
C16 C17 1.402(4) . ?
C16 C21 1.403(4) . ?
C17 C18 1.394(5) . ?
C17 C22 1.519(5) . ?
C18 C19 1.367(5) . ?
C19 C20 1.389(5) . ?
C20 C21 1.401(4) . ?
C21 C25 1.513(5) . ?
C22 C23 1.498(6) . ?
C22 C24 1.513(6) . ?
C25 C26 1.526(5) . ?
C25 C27 1.544(5) . ?
C29 C30 1.333(5) . ?
C31 C36 1.400(4) . ?
C31 C32 1.409(4) . ?
C32 C33 1.394(4) . ?
C32 C37 1.514(5) . ?
C33 C34 1.379(5) . ?
C34 C35 1.391(5) . ?
C35 C36 1.395(4) . ?
C36 C40 1.523(4) . ?
C37 C39 1.501(6) . ?
C37 C38 1.519(6) . ?
C40 C42 1.525(5) . ?
C40 C41 1.529(5) . ?
C43 C44 1.396(4) . ?
C43 C48 1.404(5) . ?
C44 C45 1.394(4) . ?
C44 C49 1.514(4) . ?
C45 C46 1.383(5) . ?
C46 C47 1.376(5) . ?
C47 C48 1.398(4) . ?
C48 C52 1.522(5) . ?
C49 C51 1.522(5) . ?
C49 C50 1.528(5) . ?
C52 C53 1.510(6) . ?
C52 C54 1.528(6) . ?
C55 C56 1.497(7) . ?
C56 C57 1.510(8) . ?
C57 C58 1.499(7) . ?
C59 C60 1.440(7) . ?
C60 C61 1.501(7) . ?
C61 C62 1.467(7) . ?

loop_
_geom_torsion_atom_site_label_1
_geom_torsion_atom_site_label_2
_geom_torsion_atom_site_label_3
_geom_torsion_atom_site_label_4
_geom_torsion
_geom_torsion_site_symmetry_1
_geom_torsion_site_symmetry_2
_geom_torsion_site_symmetry_3
_geom_torsion_site_symmetry_4
_geom_torsion_publ_flag
C3 N2 C1 N1 0.4(3) . . . . ?
C16 N2 C1 N1 -173.7(3) . . . . ?
C3 N2 C1 Ni1 -171.4(2) . . . . ?
C16 N2 C1 Ni1 14.6(4) . . . . ?
C2 N1 C1 N2 -0.2(3) . . . . ?
C4 N1 C1 N2 173.0(3) . . . . ?
C2 N1 C1 Ni1 171.2(2) . . . . ?
C4 N1 C1 Ni1 -15.6(4) . . . . ?
C28 Ni1 C1 N2 -75.3(6) . . . . ?
Cl1 Ni1 C1 N2 106.1(2) . . . . ?
C28 Ni1 C1 N1 115.2(5) . . . . ?
Cl1 Ni1 C1 N1 -63.5(3) . . . . ?
C1 N1 C2 C3 0.0(3) . . . . ?
C4 N1 C2 C3 -173.9(3) . . . . ?
N1 C2 C3 N2 0.2(3) . . . . ?
C1 N2 C3 C2 -0.4(4) . . . . ?
C16 N2 C3 C2 174.2(3) . . . . ?
C1 N1 C4 C5 110.5(3) . . . . ?
C2 N1 C4 C5 -76.8(4) . . . . ?
C1 N1 C4 C9 -77.2(4) . . . . ?
C2 N1 C4 C9 95.5(3) . . . . ?
C9 C4 C5 C6 0.5(5) . . . . ?
N1 C4 C5 C6 172.3(3) . . . . ?
C9 C4 C5 C10 -177.9(3) . . . . ?
N1 C4 C5 C10 -6.0(4) . . . . ?
C4 C5 C6 C7 0.4(5) . . . . ?
C10 C5 C6 C7 178.8(3) . . . . ?
C5 C6 C7 C8 -0.3(5) . . . . ?
C6 C7 C8 C9 -0.8(5) . . . . ?
C7 C8 C9 C4 1.6(5) . . . . ?
C7 C8 C9 C13 -175.3(3) . . . . ?
C5 C4 C9 C8 -1.4(5) . . . . ?
N1 C4 C9 C8 -173.4(3) . . . . ?
C5 C4 C9 C13 175.3(3) . . . . ?
N1 C4 C9 C13 3.4(4) . . . . ?
C4 C5 C10 C11 98.2(4) . . . . ?
C6 C5 C10 C11 -80.1(4) . . . . ?
C4 C5 C10 C12 -138.7(3) . . . . ?
C6 C5 C10 C12 43.0(4) . . . . ?
C8 C9 C13 C14 94.7(4) . . . . ?
C4 C9 C13 C14 -81.9(4) . . . . ?
C8 C9 C13 C15 -28.3(4) . . . . ?
C4 C9 C13 C15 155.0(3) . . . . ?
C1 N2 C16 C17 96.2(4) . . . . ?
C3 N2 C16 C17 -77.4(4) . . . . ?
C1 N2 C16 C21 -90.2(4) . . . . ?
C3 N2 C16 C21 96.1(3) . . . . ?
C21 C16 C17 C18 -0.8(5) . . . . ?
N2 C16 C17 C18 172.5(3) . . . . ?
C21 C16 C17 C22 179.2(3) . . . . ?
N2 C16 C17 C22 -7.5(4) . . . . ?
C16 C17 C18 C19 0.6(5) . . . . ?
C22 C17 C18 C19 -179.4(3) . . . . ?
C17 C18 C19 C20 0.4(5) . . . . ?
C18 C19 C20 C21 -1.3(5) . . . . ?
C19 C20 C21 C16 1.0(5) . . . . ?
C19 C20 C21 C25 -175.0(3) . . . . ?
C17 C16 C21 C20 0.0(5) . . . . ?
N2 C16 C21 C20 -173.2(3) . . . . ?
C17 C16 C21 C25 176.1(3) . . . . ?
N2 C16 C21 C25 2.9(4) . . . . ?
C18 C17 C22 C23 -58.3(5) . . . . ?
C16 C17 C22 C23 121.6(4) . . . . ?
C18 C17 C22 C24 67.0(5) . . . . ?
C16 C17 C22 C24 -113.0(5) . . . . ?
C20 C21 C25 C26 -37.3(4) . . . . ?
C16 C21 C25 C26 146.9(3) . . . . ?
C20 C21 C25 C27 85.4(4) . . . . ?
C16 C21 C25 C27 -90.5(4) . . . . ?
C30 N4 C28 N3 0.8(3) . . . . ?
C43 N4 C28 N3 -174.9(3) . . . . ?
C30 N4 C28 Ni1 -167.7(2) . . . . ?
C43 N4 C28 Ni1 16.7(4) . . . . ?
C29 N3 C28 N4 -0.5(3) . . . . ?
C31 N3 C28 N4 169.3(3) . . . . ?
C29 N3 C28 Ni1 167.4(2) . . . . ?
C31 N3 C28 Ni1 -22.8(4) . . . . ?
C1 Ni1 C28 N4 -79.4(6) . . . . ?
Cl1 Ni1 C28 N4 99.2(3) . . . . ?
C1 Ni1 C28 N3 115.3(5) . . . . ?
Cl1 Ni1 C28 N3 -66.0(3) . . . . ?
C28 N3 C29 C30 0.1(4) . . . . ?
C31 N3 C29 C30 -170.6(3) . . . . ?
N3 C29 C30 N4 0.4(4) . . . . ?
C28 N4 C30 C29 -0.8(4) . . . . ?
C43 N4 C30 C29 175.3(3) . . . . ?
C28 N3 C31 C36 109.7(3) . . . . ?
C29 N3 C31 C36 -81.2(4) . . . . ?
C28 N3 C31 C32 -78.0(4) . . . . ?
C29 N3 C31 C32 91.0(4) . . . . ?
C36 C31 C32 C33 -2.2(5) . . . . ?
N3 C31 C32 C33 -174.2(3) . . . . ?
C36 C31 C32 C37 174.4(3) . . . . ?
N3 C31 C32 C37 2.3(4) . . . . ?
C31 C32 C33 C34 1.0(5) . . . . ?
C37 C32 C33 C34 -175.6(3) . . . . ?
C32 C33 C34 C35 0.6(5) . . . . ?
C33 C34 C35 C36 -1.1(5) . . . . ?
C34 C35 C36 C31 0.1(4) . . . . ?
C34 C35 C36 C40 177.3(3) . . . . ?
C32 C31 C36 C35 1.6(4) . . . . ?
N3 C31 C36 C35 173.5(3) . . . . ?
C32 C31 C36 C40 -175.6(3) . . . . ?
N3 C31 C36 C40 -3.7(4) . . . . ?
C33 C32 C37 C39 -60.6(5) . . . . ?
C31 C32 C37 C39 123.0(4) . . . . ?
C33 C32 C37 C38 62.2(5) . . . . ?
C31 C32 C37 C38 -114.2(5) . . . . ?
C35 C36 C40 C42 50.2(4) . . . . ?
C31 C36 C40 C42 -132.7(3) . . . . ?
C35 C36 C40 C41 -73.0(4) . . . . ?
C31 C36 C40 C41 104.0(3) . . . . ?
C28 N4 C43 C44 -101.3(4) . . . . ?
C30 N4 C43 C44 83.3(4) . . . . ?
C28 N4 C43 C48 86.6(4) . . . . ?
C30 N4 C43 C48 -88.8(4) . . . . ?
C48 C43 C44 C45 3.0(5) . . . . ?
N4 C43 C44 C45 -168.6(3) . . . . ?
C48 C43 C44 C49 -174.9(3) . . . . ?
N4 C43 C44 C49 13.5(4) . . . . ?
C43 C44 C45 C46 0.1(5) . . . . ?
C49 C44 C45 C46 178.1(3) . . . . ?
C44 C45 C46 C47 -2.7(5) . . . . ?
C45 C46 C47 C48 2.3(5) . . . . ?
C46 C47 C48 C43 0.7(5) . . . . ?
C46 C47 C48 C52 -179.9(3) . . . . ?
C44 C43 C48 C47 -3.5(5) . . . . ?
N4 C43 C48 C47 168.2(3) . . . . ?
C44 C43 C48 C52 177.2(3) . . . . ?
N4 C43 C48 C52 -11.1(4) . . . . ?
C45 C44 C49 C51 -66.4(4) . . . . ?
C43 C44 C49 C51 111.5(3) . . . . ?
C45 C44 C49 C50 57.0(4) . . . . ?
C43 C44 C49 C50 -125.1(4) . . . . ?
C47 C48 C52 C53 -80.9(5) . . . . ?
C43 C48 C52 C53 98.4(4) . . . . ?
C47 C48 C52 C54 40.4(5) . . . . ?
C43 C48 C52 C54 -140.3(3) . . . . ?
C58 O1 C55 C56 -36.3(6) . . . . ?
O1 C55 C56 C57 32.5(5) . . . . ?
C55 C56 C57 C58 -17.3(6) . . . . ?
C55 O1 C58 C57 25.0(6) . . . . ?
C56 C57 C58 O1 -3.4(6) . . . . ?
C62 O2 C59 C60 -21.5(8) . . . . ?
O2 C59 C60 C61 13.3(7) . . . . ?
C59 C60 C61 C62 -0.3(7) . . . . ?
C59 O2 C62 C61 21.3(8) . . . . ?
C60 C61 C62 O2 -12.4(8) . . . . ?
